data_7038805
loop_
_publ_author_name
'Gao, Qiang'
'Zhao, Xiao-Lin'
'Chang, Ze'
'Xu, Jian'
'Bu, Xian-He'

_publ_section_title
;
 Structural stabilization of a metal-organic framework for gas sorption
 investigation.
;
_journal_issue 16
_journal_name_full 'Dalton transactions (Cambridge, England : 2003)'
_journal_page_first 6830
_journal_page_last 6833
_journal_paper_doi 10.1039/c6dt00640j
_journal_volume 45
_journal_year 2016
_chemical_formula_moiety Co3(O)(C9H6N3O2)3(C18H12N6)(NO3)(H2O)(C2H6O)7(C3H7NO)8
_chemical_formula_sum 'C45 H30 Co3 N15 O7'
_chemical_formula_weight 1069.63
_chemical_name_systematic
;
 ?
;
_space_group_crystal_system hexagonal
_space_group_IT_number 186
_space_group_name_Hall 'P 6c -2c'
_space_group_name_H-M_alt 'P 63 m c'
_symmetry_space_group_name_Hall 'P 6c -2c'
_symmetry_space_group_name_H-M 'P 63 m c'
_atom_sites_solution_hydrogens geom
_audit_block_doi 10.5517/cc1kgg3l
_audit_creation_method SHELXL-2014
_audit_update_record
;
2016-03-16 deposited with the CCDC.
2016-03-17 downloaded from the CCDC.
;
_cell_angle_alpha 90
_cell_angle_beta 90
_cell_angle_gamma 120
_cell_formula_units_Z 2
_cell_length_a 16.679(2)
_cell_length_b 16.679(2)
_cell_length_c 19.050(4)
_cell_measurement_reflns_used 8860
_cell_measurement_temperature 113(2)
_cell_measurement_theta_max 26.0196
_cell_measurement_theta_min 1.4081
_cell_volume 4589.5(12)
_computing_cell_refinement 'CrystalClear (Rigaku Inc., 2008)'
_computing_data_collection 'CrystalClear (Rigaku Inc., 2008)'
_computing_data_reduction 'CrystalClear (Rigaku Inc., 2008)'
_computing_molecular_graphics 'Bruker SHELXTL'
_computing_publication_material 'Bruker SHELXTL'
_computing_structure_refinement 'SHELXL-2014 (Sheldrick, 2014)'
_diffrn_ambient_temperature 113(2)
_diffrn_measured_fraction_theta_full 0.974
_diffrn_measured_fraction_theta_max 0.998
_diffrn_measurement_device_type 'Saturn70 (4x4 bin mode)'
_diffrn_radiation_type MoK\a
_diffrn_radiation_wavelength 0.71073
_diffrn_reflns_av_R_equivalents 0.1148
_diffrn_reflns_av_unetI/netI 0.0707
_diffrn_reflns_Laue_measured_fraction_full 0.974
_diffrn_reflns_Laue_measured_fraction_max 0.998
_diffrn_reflns_limit_h_max 19
_diffrn_reflns_limit_h_min -19
_diffrn_reflns_limit_k_max 19
_diffrn_reflns_limit_k_min -19
_diffrn_reflns_limit_l_max 22
_diffrn_reflns_limit_l_min -18
_diffrn_reflns_number 37425
_diffrn_reflns_point_group_measured_fraction_full 0.974
_diffrn_reflns_point_group_measured_fraction_max 0.998
_diffrn_reflns_theta_full 25.242
_diffrn_reflns_theta_max 24.976
_diffrn_reflns_theta_min 1.410
_diffrn_source 'fine-focus sealed tube'
_exptl_absorpt_coefficient_mu 0.570
_exptl_absorpt_correction_T_max 1.0000
_exptl_absorpt_correction_T_min 0.8664
_exptl_absorpt_correction_type multi-scan
_exptl_absorpt_process_details Higashi,T.(1995).
_exptl_crystal_colour orange-red
_exptl_crystal_density_diffrn 0.774
_exptl_crystal_description block
_exptl_crystal_F_000 1084
_exptl_crystal_size_max 0.3
_exptl_crystal_size_mid 0.28
_exptl_crystal_size_min 0.25
_platon_squeeze_details
;
In the final refinement, the contributions of disordered 
counter ions and solvent to the structure factors in 
Co-MOF1-tpt were removed with the SQUEEZE program 
and the crystal structure was then further refined with new 
hkl file generated by the SQUEEZE calculation. Based on
the SQUEEZE calculation results, IR, TG analysis,one NO3-,
one water moleculer, seven EtOH and eight DMF moleculers 
were added directly to the final molecular formula.
;
_refine_diff_density_max 0.868
_refine_diff_density_min -0.615
_refine_diff_density_rms 0.072
_refine_ls_abs_structure_details
;
 Refined as an inversion twin.
;
_refine_ls_extinction_method none
_refine_ls_goodness_of_fit_ref 1.077
_refine_ls_hydrogen_treatment constr
_refine_ls_matrix_type full
_refine_ls_number_parameters 124
_refine_ls_number_reflns 2862
_refine_ls_number_restraints 38
_refine_ls_restrained_S_all 1.101
_refine_ls_R_factor_all 0.0734
_refine_ls_R_factor_gt 0.0641
_refine_ls_shift/su_max 0.000
_refine_ls_shift/su_mean 0.000
_refine_ls_structure_factor_coef Fsqd
_refine_ls_weighting_details 'w=1/[\s^2^(Fo^2^)+(0.0912P)^2^+3.0088P] where P=(Fo^2^+2Fc^2^)/3'
_refine_ls_weighting_scheme calc
_refine_ls_wR_factor_gt 0.1621
_refine_ls_wR_factor_ref 0.1691
_reflns_Friedel_coverage 0.935
_reflns_Friedel_fraction_full 0.974
_reflns_Friedel_fraction_max 0.999
_reflns_number_gt 2517
_reflns_number_total 2862
_reflns_threshold_expression 'I > 2\s(I)'
_cod_data_source_file c6dt00640j2.cif
_cod_data_source_block Co_MOF1_tpt
_cod_depositor_comments
;
The following automatic conversions were performed:

'_exptl_absorpt_correction_type' value 'Multi-scan' changed to
'multi-scan' according to
/usr/data/users/saulius/crontab/automatic-downloads/rss-feeds/RSC/lib/dictionaries/cif_core.dic
dictionary named 'cif_core.dic' version 2.4.2 from 2011-04-26.

Automatic conversion script
Id: cif_fix_values 4268 2015-11-12 08:31:59Z antanas 

 Adding full bibliography for 7038805.cif.
;
_cod_original_cell_volume 4589.5(15)
_cod_database_code 7038805
_shelx_space_group_comment
;
The symmetry employed for this shelxl refinement is uniquely defined
by the following loop, which should always be used as a source of
symmetry information in preference to the above space-group names.
They are only intended as comments.
;
_shelxl_version_number 2014-3

loop_
_space_group_symop_operation_xyz
'x, y, z'
'x-y, x, z+1/2'
'-y, x-y, z'
'-x, -y, z+1/2'
'-x+y, -x, z'
'y, -x+y, z+1/2'
'-x+y, y, z'
'x, x-y, z'
'-y, -x, z'
'y, x, z+1/2'
'x-y, -y, z+1/2'
'-x, -x+y, z+1/2'

loop_
_atom_site_label
_atom_site_type_symbol
_atom_site_fract_x
_atom_site_fract_y
_atom_site_fract_z
_atom_site_U_iso_or_equiv
_atom_site_adp_type
_atom_site_occupancy
_atom_site_site_symmetry_order
_atom_site_calc_flag
_atom_site_refinement_flags_posn
_atom_site_refinement_flags_adp
_atom_site_refinement_flags_occupancy
Co1 Co 0.47093(7) 0.73546(3) 0.79685(11) 0.0184(3) Uani 1 2 d S T P
O2 O 0.4837(4) 0.6517(4) 0.7214(3) 0.0307(13) Uani 1 1 d . . .
O1 O 0.3333 0.6667 0.7766(5) 0.017(2) Uani 1 6 d S T P
N3 N 0.6155(5) 0.8077(2) 0.8051(6) 0.0309(19) Uani 1 2 d S T P
N1 N 0.4490(4) 0.6347(4) 0.8757(3) 0.0276(15) Uani 1 1 d . . .
C2 C 0.4293(4) 0.5707(4) 0.6995(5) 0.031(2) Uani 1 2 d S T P
N4 N 0.9522(3) 0.9043(5) 0.8143(5) 0.028(2) Uani 1 2 d S T P
N2 N 0.5537(3) 0.4463(3) 0.4664(4) 0.0276(16) Uani 1 2 d S TU P
C5 C 0.8079(6) 0.9040(3) 0.8123(5) 0.025(2) Uani 1 2 d S T P
C3 C 0.5046(5) 0.3669(5) 0.4312(4) 0.0259(16) Uani 1 1 d . . .
H3 H 0.4448 0.3186 0.4443 0.031 Uiso 1 1 calc R U .
C1 C 0.4648(5) 0.5352(5) 0.6411(7) 0.0460(16) Uani 1 2 d DS TU P
C6 C 0.6626(4) 0.7615(4) 0.8090(4) 0.0280(16) Uani 1 1 d . . .
H6 H 0.6291 0.6958 0.8107 0.034 Uiso 1 1 calc R U .
C4 C 0.7577(4) 0.8068(5) 0.8103(6) 0.040(2) Uani 1 1 d . . .
H4 H 0.7893 0.7726 0.8099 0.048 Uiso 1 1 calc R U .
C10 C 0.9111(7) 0.9555(3) 0.8131(7) 0.037(3) Uani 1 2 d S T P
C11 C 0.5252(4) 0.4748(4) 0.5296(7) 0.0452(19) Uani 1 2 d S TU P
C7 C 0.4392(6) 0.4198(6) 0.5553(5) 0.0470(18) Uani 1 1 d . U .
H7 H 0.3989 0.3611 0.5349 0.056 Uiso 1 1 calc R U .
C8 C 0.4115(7) 0.4518(6) 0.6126(5) 0.0498(16) Uani 1 1 d D U .
H8 H 0.3521 0.4126 0.6324 0.060 Uiso 1 1 calc R U .

loop_
_atom_site_aniso_label
_atom_site_aniso_U_11
_atom_site_aniso_U_22
_atom_site_aniso_U_33
_atom_site_aniso_U_23
_atom_site_aniso_U_13
_atom_site_aniso_U_12
Co1 0.0170(6) 0.0188(5) 0.0187(6) -0.0006(3) -0.0012(7) 0.0085(3)
O2 0.028(3) 0.025(3) 0.027(3) -0.004(2) 0.007(2) 0.004(2)
O1 0.015(3) 0.015(3) 0.021(7) 0.000 0.000 0.0075(15)
N3 0.018(4) 0.021(3) 0.052(6) 0.003(2) 0.006(5) 0.0088(18)
N1 0.030(3) 0.017(3) 0.028(4) 0.004(3) -0.007(3) 0.006(3)
C2 0.038(5) 0.038(5) 0.019(5) 0.007(2) -0.007(2) 0.021(6)
N4 0.018(3) 0.018(4) 0.048(7) -0.002(4) -0.0012(18) 0.0091(19)
N2 0.0277(17) 0.0277(17) 0.026(2) -0.0044(9) 0.0044(9) 0.0131(13)
C5 0.018(4) 0.019(3) 0.038(8) -0.002(2) -0.005(4) 0.009(2)
C3 0.025(4) 0.020(3) 0.025(4) -0.003(3) 0.011(3) 0.006(3)
C1 0.0464(16) 0.0464(16) 0.0464(19) -0.0018(8) 0.0018(8) 0.0240(12)
C6 0.021(3) 0.018(3) 0.043(5) 0.006(3) -0.002(3) 0.008(3)
C4 0.019(3) 0.018(3) 0.082(8) 0.003(4) -0.003(4) 0.008(3)
C10 0.027(5) 0.015(3) 0.075(11) 0.003(3) 0.005(5) 0.014(3)
C11 0.045(2) 0.045(2) 0.044(2) -0.0054(12) 0.0054(12) 0.0216(19)
C7 0.047(2) 0.046(2) 0.046(2) -0.0038(11) 0.0049(11) 0.0212(14)
C8 0.0496(18) 0.0486(18) 0.0485(19) -0.0021(10) 0.0037(10) 0.0224(12)

loop_
_atom_type_symbol
_atom_type_description
_atom_type_scat_dispersion_real
_atom_type_scat_dispersion_imag
_atom_type_scat_source
C C 0.0033 0.0016 'International Tables Vol C Tables 4.2.6.8 and 6.1.1.4'
H H 0.0000 0.0000 'International Tables Vol C Tables 4.2.6.8 and 6.1.1.4'
Co Co 0.3494 0.9721 'International Tables Vol C Tables 4.2.6.8 and 6.1.1.4'
N N 0.0061 0.0033 'International Tables Vol C Tables 4.2.6.8 and 6.1.1.4'
O O 0.0106 0.0060 'International Tables Vol C Tables 4.2.6.8 and 6.1.1.4'

loop_
_geom_angle_atom_site_label_1
_geom_angle_atom_site_label_2
_geom_angle_atom_site_label_3
_geom_angle
_geom_angle_site_symmetry_1
_geom_angle_site_symmetry_3
O1 Co1 O2 87.5(2) . 8_565
O1 Co1 O2 87.5(2) . .
O2 Co1 O2 92.1(3) 8_565 .
O1 Co1 N3 173.4(4) . .
O2 Co1 N3 87.9(3) 8_565 .
O2 Co1 N3 87.9(3) . .
O1 Co1 N1 89.3(3) . .
O2 Co1 N1 176.3(2) 8_565 .
O2 Co1 N1 89.5(2) . .
N3 Co1 N1 95.4(3) . .
O1 Co1 N1 89.3(3) . 8_565
O2 Co1 N1 89.5(2) 8_565 8_565
O2 Co1 N1 176.3(3) . 8_565
N3 Co1 N1 95.4(3) . 8_565
N1 Co1 N1 88.6(4) . 8_565
C2 O2 Co1 133.2(6) . .
Co1 O1 Co1 116.46(17) . 3_665
Co1 O1 Co1 116.46(17) . 5_565
Co1 O1 Co1 116.46(17) 3_665 5_565
C6 N3 C6 119.1(7) . 8_565
C6 N3 Co1 120.4(4) . .
C6 N3 Co1 120.4(4) 8_565 .
C3 N1 N1 106.5(4) 4_665 9_665
C3 N1 Co1 134.9(5) 4_665 .
N1 N1 Co1 118.51(17) 9_665 .
O2 C2 O2 126.6(10) . 9_665
O2 C2 C1 116.7(5) . .
O2 C2 C1 116.7(5) 9_665 .
C10 N4 C10 112.8(9) . 3_765
C3 N2 C3 106.5(8) . 9_665
C3 N2 C11 126.7(4) . .
C3 N2 C11 126.7(4) 9_665 .
C4 C5 C4 117.7(8) 8_565 .
C4 C5 C10 121.1(4) 8_565 .
C4 C5 C10 121.1(4) . .
N1 C3 N2 110.3(6) 4_664 .
N1 C3 H3 124.9 4_664 .
N2 C3 H3 124.9 . .
C8 C1 C8 117.3(13) . 9_665
C8 C1 C2 121.3(6) . .
C8 C1 C2 121.3(6) 9_665 .
N3 C6 C4 121.9(6) . .
N3 C6 H6 119.1 . .
C4 C6 H6 119.1 . .
C6 C4 C5 119.6(6) . .
C6 C4 H4 120.2 . .
C5 C4 H4 120.2 . .
N4 C10 N4 127.2(9) . 5_675
N4 C10 C5 116.4(5) . .
N4 C10 C5 116.4(5) 5_675 .
C7 C11 C7 121.2(12) . 9_665
C7 C11 N2 119.1(6) . .
C7 C11 N2 119.1(6) 9_665 .
C11 C7 C8 117.8(9) . .
C11 C7 H7 121.1 . .
C8 C7 H7 121.1 . .
C1 C8 C7 122.8(10) . .
C1 C8 H8 118.6 . .
C7 C8 H8 118.6 . .

loop_
_geom_bond_atom_site_label_1
_geom_bond_atom_site_label_2
_geom_bond_distance
_geom_bond_site_symmetry_2
Co1 O1 2.025(2) .
Co1 O2 2.088(5) 8_565
Co1 O2 2.088(5) .
Co1 N3 2.094(7) .
Co1 N1 2.145(6) .
Co1 N1 2.145(6) 8_565
O2 C2 1.264(7) .
O1 Co1 2.025(2) 3_665
O1 Co1 2.025(2) 5_565
N3 C6 1.351(7) .
N3 C6 1.351(7) 8_565
N1 C3 1.318(9) 4_665
N1 N1 1.395(12) 9_665
C2 O2 1.264(7) 9_665
C2 C1 1.513(17) .
N4 C10 1.336(6) .
N4 C10 1.336(6) 3_765
N2 C3 1.337(8) .
N2 C3 1.337(8) 9_665
N2 C11 1.460(14) .
C5 C4 1.404(8) 8_565
C5 C4 1.404(8) .
C5 C10 1.490(13) .
C3 N1 1.318(9) 4_664
C3 H3 0.9500 .
C1 C8 1.335(10) .
C1 C8 1.335(10) 9_665
C6 C4 1.375(9) .
C6 H6 0.9500 .
C4 H4 0.9500 .
C10 N4 1.336(6) 5_675
C11 C7 1.350(10) .
C11 C7 1.350(10) 9_665
C7 C8 1.392(13) .
C7 H7 0.9500 .
C8 H8 0.9500 .

loop_
_geom_torsion_atom_site_label_1
_geom_torsion_atom_site_label_2
_geom_torsion_atom_site_label_3
_geom_torsion_atom_site_label_4
_geom_torsion
_geom_torsion_site_symmetry_1
_geom_torsion_site_symmetry_4
Co1 O2 C2 O2 -1.8(16) . 9_665
Co1 O2 C2 C1 178.1(7) . .
C3 N2 C3 N1 0.2(12) 9_665 4_664
C11 N2 C3 N1 178.5(10) . 4_664
O2 C2 C1 C8 -177.6(10) . .
O2 C2 C1 C8 2.3(17) 9_665 .
O2 C2 C1 C8 -2.3(17) . 9_665
O2 C2 C1 C8 177.6(10) 9_665 9_665
C6 N3 C6 C4 -5.9(18) 8_565 .
Co1 N3 C6 C4 176.1(8) . .
N3 C6 C4 C5 4.1(15) . .
C4 C5 C4 C6 -2.2(18) 8_565 .
C10 C5 C4 C6 -179.4(10) . .
C10 N4 C10 N4 -3(2) 3_765 5_675
C10 N4 C10 C5 178.3(6) 3_765 .
C4 C5 C10 N4 -179.4(10) 8_565 .
C4 C5 C10 N4 -2.2(15) . .
C4 C5 C10 N4 2.2(15) 8_565 5_675
C4 C5 C10 N4 179.4(10) . 5_675
C3 N2 C11 C7 -3.5(18) . .
C3 N2 C11 C7 174.5(10) 9_665 .
C3 N2 C11 C7 -174.5(10) . 9_665
C3 N2 C11 C7 3.5(18) 9_665 9_665
C7 C11 C7 C8 -4.7(19) 9_665 .
N2 C11 C7 C8 -175.5(10) . .
C8 C1 C8 C7 -1(2) 9_665 .
C2 C1 C8 C7 174.9(10) . .
C11 C7 C8 C1 2.6(16) . .

loop_
_platon_squeeze_void_nr
_platon_squeeze_void_average_x
_platon_squeeze_void_average_y
_platon_squeeze_void_average_z
_platon_squeeze_void_volume
_platon_squeeze_void_count_electrons
_platon_squeeze_void_content
1 -0.018 -0.012 0.136 2985 1102 ' '
